data_1520413
loop_
_publ_author_name
'Spencer, John'
'Patel, Hiren'
'Callear, Samantha K.'
'Hursthouse, Michael B.'

_publ_section_title
;
 C13H14N4OS
;
_journal_name_full 'Crystal Structure Report Archive'
_journal_page_first 637
_journal_year 2009
_chemical_formula_sum 'C13 H14 N4 O S'
_chemical_formula_weight 274.34
_space_group_IT_number 4
_symmetry_cell_setting monoclinic
_symmetry_space_group_name_Hall 'P 2yb'
_symmetry_space_group_name_H-M 'P 1 21 1'
_atom_sites_solution_hydrogens geom
_atom_sites_solution_primary direct
_atom_sites_solution_secondary difmap
_cell_angle_alpha 90.00
_cell_angle_beta 101.551(2)
_cell_angle_gamma 90.00
_cell_formula_units_Z 2
_cell_length_a 6.2194(2)
_cell_length_b 7.6717(2)
_cell_length_c 13.7114(5)
_cell_measurement_reflns_used 28753
_cell_measurement_temperature 120(2)
_cell_measurement_theta_max 27.48
_cell_measurement_theta_min 2.91
_cell_volume 640.97(4)
_computing_cell_refinement 'DENZO (Otwinowski & Minor, 1997) & COLLECT (Hooft, R.W.W., 1998)'
_computing_data_collection 'COLLECT (Hooft, R.W.W., 1998)'
_computing_data_reduction 'DENZO (Otwinowski & Minor, 1997) & COLLECT (Hooft, R.W.W., 1998)'
_computing_structure_refinement 'SHELXL-97 (Sheldrick, 2008)'
_diffrn_ambient_temperature 120(2)
_diffrn_measured_fraction_theta_full 0.993
_diffrn_measured_fraction_theta_max 0.993
_diffrn_measurement_device_type 'Bruker-Nonius APEX II CCD camera on \k-goniostat'
_diffrn_measurement_method '\f & \w scans'
_diffrn_radiation_monochromator '10cm confocal mirrors'
_diffrn_radiation_source 'Bruker-Nonius FR591 rotating anode'
_diffrn_radiation_type MoK\a
_diffrn_radiation_wavelength 0.71073
_diffrn_reflns_av_R_equivalents 0.0345
_diffrn_reflns_av_sigmaI/netI 0.0432
_diffrn_reflns_limit_h_max 7
_diffrn_reflns_limit_h_min -8
_diffrn_reflns_limit_k_max 9
_diffrn_reflns_limit_k_min -9
_diffrn_reflns_limit_l_max 17
_diffrn_reflns_limit_l_min -17
_diffrn_reflns_number 7626
_diffrn_reflns_theta_full 27.48
_diffrn_reflns_theta_max 27.48
_diffrn_reflns_theta_min 3.03
_exptl_absorpt_coefficient_mu 0.250
_exptl_absorpt_correction_T_max 0.9925
_exptl_absorpt_correction_T_min 0.9754
_exptl_absorpt_correction_type multi-scan
_exptl_absorpt_process_details 'SADABS 2007/2 (Sheldrick, G.M., 2007)'
_exptl_crystal_colour colourless
_exptl_crystal_density_diffrn 1.421
_exptl_crystal_density_method 'not measured'
_exptl_crystal_description block
_exptl_crystal_F_000 288
_exptl_crystal_size_max 0.10
_exptl_crystal_size_mid 0.06
_exptl_crystal_size_min 0.03
_refine_diff_density_max 0.184
_refine_diff_density_min -0.206
_refine_diff_density_rms 0.050
_refine_ls_abs_structure_details 'Flack H D (1983), Acta Cryst. A39, 876-881'
_refine_ls_abs_structure_Flack 0.14(8)
_refine_ls_extinction_method none
_refine_ls_goodness_of_fit_ref 1.082
_refine_ls_hydrogen_treatment constr
_refine_ls_matrix_type full
_refine_ls_number_parameters 172
_refine_ls_number_reflns 2712
_refine_ls_number_restraints 1
_refine_ls_restrained_S_all 1.082
_refine_ls_R_factor_all 0.0419
_refine_ls_R_factor_gt 0.0375
_refine_ls_shift/su_max 0.000
_refine_ls_shift/su_mean 0.000
_refine_ls_structure_factor_coef Fsqd
_refine_ls_weighting_details 'calc w=1/[\s^2^(Fo^2^)+(0.0243P)^2^+0.2721P] where P=(Fo^2^+2Fc^2^)/3'
_refine_ls_weighting_scheme calc
_refine_ls_wR_factor_gt 0.0804
_refine_ls_wR_factor_ref 0.0833
_reflns_number_gt 2523
_reflns_number_total 2712
_reflns_threshold_expression >2\s(I)
_cod_data_source_file eCrystal-637.cif
_cod_data_source_block 2009src0064
_cod_depositor_comments
;
Citation :
Spencer, John and Patel, Hiren and Callear, Samantha K. and 
Hursthouse, Michael B. (2009) 
University of Southampton, Crystal Structure Report Archive. 
(doi:10.5258/ecrystals/637)

More at:
http://ecrystals.chem.soton.ac.uk/637/
;
_cod_original_sg_symbol_H-M P21
_cod_database_code 1520413

loop_
_symmetry_equiv_pos_as_xyz
'x, y, z'
'-x, y+1/2, -z'

loop_
_atom_site_label
_atom_site_type_symbol
_atom_site_fract_x
_atom_site_fract_y
_atom_site_fract_z
_atom_site_U_iso_or_equiv
_atom_site_adp_type
_atom_site_occupancy
_atom_site_symmetry_multiplicity
_atom_site_calc_flag
_atom_site_refinement_flags
_atom_site_disorder_assembly
_atom_site_disorder_group
C2 C 0.8314(4) 0.6609(3) 0.74870(19) 0.0322(6) Uani 1 1 d . . .
H2 H 0.7562 0.5972 0.7910 0.039 Uiso 1 1 calc R . .
C3 C 1.0467(4) 0.7089(3) 0.78523(17) 0.0300(5) Uani 1 1 d . . .
H3 H 1.1203 0.6808 0.8509 0.036 Uiso 1 1 calc R . .
C4 C 1.1481(4) 0.8003(3) 0.72034(17) 0.0272(5) Uani 1 1 d . . .
H4 H 1.2964 0.8350 0.7425 0.033 Uiso 1 1 calc R . .
C6 C 0.8376(4) 0.7898(3) 0.59989(16) 0.0213(4) Uani 1 1 d . . .
C8 C 0.8431(3) 0.9133(3) 0.43358(15) 0.0231(5) Uani 1 1 d . . .
H8A H 0.9914 0.9516 0.4673 0.028 Uiso 1 1 calc R . .
H8B H 0.7613 1.0172 0.4034 0.028 Uiso 1 1 calc R . .
C9 C 0.8630(3) 0.7830(3) 0.35216(15) 0.0192(4) Uani 1 1 d . . .
H9A H 0.9256 0.8414 0.2998 0.023 Uiso 1 1 calc R . .
H9B H 0.9631 0.6874 0.3805 0.023 Uiso 1 1 calc R . .
C11 C 0.5335(4) 0.6352(3) 0.38294(16) 0.0200(4) Uani 1 1 d . . .
H11A H 0.6173 0.5333 0.4145 0.024 Uiso 1 1 calc R . .
H11B H 0.3856 0.5946 0.3500 0.024 Uiso 1 1 calc R . .
C12 C 0.5128(3) 0.7697(3) 0.46217(16) 0.0223(5) Uani 1 1 d . . .
H12A H 0.4172 0.8666 0.4318 0.027 Uiso 1 1 calc R . .
H12B H 0.4450 0.7154 0.5142 0.027 Uiso 1 1 calc R . .
C13 C 0.5263(3) 0.7465(3) 0.21697(16) 0.0191(4) Uani 1 1 d . . .
C14 C 0.6414(3) 0.8023(3) 0.13758(15) 0.0196(4) Uani 1 1 d . . .
C15 C 0.8404(3) 0.7551(3) 0.11815(16) 0.0220(5) Uani 1 1 d . . .
H15 H 0.9398 0.6790 0.1594 0.026 Uiso 1 1 calc R . .
C16 C 0.8829(4) 0.8319(3) 0.02971(16) 0.0252(5) Uani 1 1 d . . .
H16 H 1.0137 0.8131 0.0054 0.030 Uiso 1 1 calc R . .
C17 C 0.7158(3) 0.9350(4) -0.01628(15) 0.0271(5) Uani 1 1 d . . .
H17 H 0.7169 0.9977 -0.0759 0.032 Uiso 1 1 calc R . .
N1 N 0.7236(3) 0.6996(3) 0.65661(14) 0.0280(4) Uani 1 1 d . . .
N5 N 1.0480(3) 0.8422(3) 0.62812(14) 0.0245(4) Uani 1 1 d . . .
N7 N 0.7295(3) 0.8368(2) 0.50676(13) 0.0226(4) Uani 1 1 d . . .
N10 N 0.6459(3) 0.7113(2) 0.30846(13) 0.0199(4) Uani 1 1 d . . .
O19 O 0.3253(2) 0.7247(2) 0.19643(12) 0.0288(4) Uani 1 1 d . . .
S18 S 0.50252(8) 0.93889(8) 0.04575(4) 0.02609(14) Uani 1 1 d . . .

loop_
_atom_site_aniso_label
_atom_site_aniso_U_11
_atom_site_aniso_U_22
_atom_site_aniso_U_33
_atom_site_aniso_U_23
_atom_site_aniso_U_13
_atom_site_aniso_U_12
C2 0.0415(15) 0.0295(14) 0.0284(13) 0.0042(10) 0.0137(11) 0.0016(11)
C3 0.0443(14) 0.0246(12) 0.0213(12) 0.0021(10) 0.0067(10) 0.0071(11)
C4 0.0335(12) 0.0236(12) 0.0240(11) -0.0035(10) 0.0045(10) -0.0002(10)
C6 0.0277(11) 0.0148(10) 0.0229(11) -0.0038(8) 0.0087(9) 0.0001(8)
C8 0.0288(11) 0.0212(12) 0.0186(10) 0.0019(9) 0.0035(8) -0.0076(9)
C9 0.0167(10) 0.0218(11) 0.0182(10) 0.0049(9) 0.0017(8) -0.0021(8)
C11 0.0197(10) 0.0186(11) 0.0215(11) 0.0015(8) 0.0039(8) -0.0050(8)
C12 0.0212(11) 0.0239(12) 0.0229(11) 0.0014(9) 0.0069(9) -0.0016(9)
C13 0.0193(10) 0.0186(11) 0.0191(10) -0.0026(8) 0.0032(8) 0.0000(8)
C14 0.0173(10) 0.0230(11) 0.0171(10) -0.0014(9) 0.0001(8) 0.0007(8)
C15 0.0199(10) 0.0237(11) 0.0212(11) -0.0008(9) 0.0009(8) 0.0006(9)
C16 0.0210(11) 0.0353(13) 0.0197(11) -0.0053(10) 0.0054(8) -0.0026(10)
C17 0.0273(10) 0.0340(12) 0.0201(10) 0.0039(12) 0.0053(8) -0.0056(12)
N1 0.0369(11) 0.0254(10) 0.0235(10) 0.0036(9) 0.0100(8) -0.0021(9)
N5 0.0287(10) 0.0210(9) 0.0231(9) 0.0000(8) 0.0036(8) 0.0004(8)
N7 0.0258(9) 0.0237(10) 0.0198(9) -0.0009(8) 0.0078(7) -0.0056(8)
N10 0.0179(8) 0.0212(9) 0.0201(9) 0.0013(8) 0.0023(7) -0.0033(7)
O19 0.0156(7) 0.0464(11) 0.0244(8) 0.0018(8) 0.0038(6) -0.0001(7)
S18 0.0220(2) 0.0328(3) 0.0224(3) 0.0047(3) 0.00180(19) 0.0045(2)

loop_
_atom_type_symbol
_atom_type_description
_atom_type_scat_dispersion_real
_atom_type_scat_dispersion_imag
_atom_type_scat_source
C C 0.0033 0.0016 'International Tables Vol C Tables 4.2.6.8 and 6.1.1.4'
H H 0.0000 0.0000 'International Tables Vol C Tables 4.2.6.8 and 6.1.1.4'
N N 0.0061 0.0033 'International Tables Vol C Tables 4.2.6.8 and 6.1.1.4'
O O 0.0106 0.0060 'International Tables Vol C Tables 4.2.6.8 and 6.1.1.4'
S S 0.1246 0.1234 'International Tables Vol C Tables 4.2.6.8 and 6.1.1.4'

loop_
_geom_angle_atom_site_label_1
_geom_angle_atom_site_label_2
_geom_angle_atom_site_label_3
_geom_angle
_geom_angle_site_symmetry_1
_geom_angle_site_symmetry_3
N1 C2 C3 123.3(2) . .
N1 C2 H2 118.4 . .
C3 C2 H2 118.4 . .
C4 C3 C2 115.9(2) . .
C4 C3 H3 122.1 . .
C2 C3 H3 122.1 . .
N5 C4 C3 123.2(2) . .
N5 C4 H4 118.4 . .
C3 C4 H4 118.4 . .
N1 C6 N5 125.5(2) . .
N1 C6 N7 117.29(19) . .
N5 C6 N7 117.17(19) . .
N7 C8 C9 111.17(17) . .
N7 C8 H8A 109.4 . .
C9 C8 H8A 109.4 . .
N7 C8 H8B 109.4 . .
C9 C8 H8B 109.4 . .
H8A C8 H8B 108.0 . .
N10 C9 C8 110.00(17) . .
N10 C9 H9A 109.7 . .
C8 C9 H9A 109.7 . .
N10 C9 H9B 109.7 . .
C8 C9 H9B 109.7 . .
H9A C9 H9B 108.2 . .
N10 C11 C12 110.30(17) . .
N10 C11 H11A 109.6 . .
C12 C11 H11A 109.6 . .
N10 C11 H11B 109.6 . .
C12 C11 H11B 109.6 . .
H11A C11 H11B 108.1 . .
N7 C12 C11 109.59(17) . .
N7 C12 H12A 109.8 . .
C11 C12 H12A 109.8 . .
N7 C12 H12B 109.8 . .
C11 C12 H12B 109.8 . .
H12A C12 H12B 108.2 . .
O19 C13 N10 121.9(2) . .
O19 C13 C14 119.15(19) . .
N10 C13 C14 118.88(17) . .
C15 C14 C13 131.1(2) . .
C15 C14 S18 111.00(17) . .
C13 C14 S18 117.75(15) . .
C14 C15 C16 112.8(2) . .
C14 C15 H15 123.6 . .
C16 C15 H15 123.6 . .
C17 C16 C15 112.51(19) . .
C17 C16 H16 123.7 . .
C15 C16 H16 123.7 . .
C16 C17 S18 112.12(17) . .
C16 C17 H17 123.9 . .
S18 C17 H17 123.9 . .
C2 N1 C6 115.9(2) . .
C4 N5 C6 116.3(2) . .
C6 N7 C12 122.62(18) . .
C6 N7 C8 122.20(17) . .
C12 N7 C8 112.79(17) . .
C13 N10 C11 118.33(17) . .
C13 N10 C9 126.39(17) . .
C11 N10 C9 113.05(16) . .
C17 S18 C14 91.57(11) . .

loop_
_geom_bond_atom_site_label_1
_geom_bond_atom_site_label_2
_geom_bond_distance
_geom_bond_site_symmetry_2
C2 N1 1.339(3) .
C2 C3 1.383(4) .
C2 H2 0.9500 .
C3 C4 1.380(3) .
C3 H3 0.9500 .
C4 N5 1.332(3) .
C4 H4 0.9500 .
C6 N1 1.345(3) .
C6 N5 1.349(3) .
C6 N7 1.367(3) .
C8 N7 1.461(3) .
C8 C9 1.522(3) .
C8 H8A 0.9900 .
C8 H8B 0.9900 .
C9 N10 1.470(3) .
C9 H9A 0.9900 .
C9 H9B 0.9900 .
C11 N10 1.469(3) .
C11 C12 1.522(3) .
C11 H11A 0.9900 .
C11 H11B 0.9900 .
C12 N7 1.458(3) .
C12 H12A 0.9900 .
C12 H12B 0.9900 .
C13 O19 1.237(2) .
C13 N10 1.351(3) .
C13 C14 1.481(3) .
C14 C15 1.366(3) .
C14 S18 1.730(2) .
C15 C16 1.420(3) .
C15 H15 0.9500 .
C16 C17 1.357(3) .
C16 H16 0.9500 .
C17 S18 1.713(2) .
C17 H17 0.9500 .
